data_2213345
loop_
_publ_author_name
'Chuan-Bi Li'
'Ying-Chun Gao'

_publ_section_title
;
 Bis(4-carboxamidopyridinium) diaquadioxalatocuprate(II)
;
_journal_coeditor_code HB2355
_journal_issue 5
_journal_name_full 'Acta Crystallographica Section E'
_journal_page_first m1337
_journal_page_last m1338
_journal_paper_doi 10.1107/S1600536807017308
_journal_volume 63
_journal_year 2007
_chemical_formula_iupac '(C6 H7 N2 O)2 [Cu (C2 O4)2 (H2 O)2]'
_chemical_formula_moiety '2(C6 H7 N2 O +), C4 H4 Cu O10 2-'
_chemical_formula_sum 'C16 H18 Cu N4 O12'
_chemical_formula_weight 521.89
_chemical_name_systematic
;
Bis(4-carboxamidopyridinium) diaquadioxalatocopper(II)
;
_space_group_IT_number 2
_symmetry_cell_setting triclinic
_symmetry_space_group_name_Hall '-P 1'
_symmetry_space_group_name_H-M 'P -1'
_atom_sites_solution_hydrogens mixed
_atom_sites_solution_primary direct
_atom_sites_solution_secondary difmap
_audit_creation_method SHELXL-97
_cell_angle_alpha 76.127(2)
_cell_angle_beta 75.198(2)
_cell_angle_gamma 79.483(3)
_cell_formula_units_Z 1
_cell_length_a 6.788(2)
_cell_length_b 6.957(2)
_cell_length_c 10.849(3)
_cell_measurement_reflns_used 1237
_cell_measurement_temperature 295(2)
_cell_measurement_theta_max 27.3
_cell_measurement_theta_min 2.1
_cell_volume 476.9(2)
_computing_cell_refinement 'SAINT (Bruker, 2002)'
_computing_data_collection 'SMART (Bruker, 2002)'
_computing_data_reduction SAINT
_computing_molecular_graphics 'DIAMOND (Brandenburg, 1999)'
_computing_publication_material SHELXL97
_computing_structure_refinement 'SHELXL97 (Sheldrick, 1997)'
_computing_structure_solution 'SHELXS97 (Sheldrick, 1997)'
_diffrn_ambient_temperature 295(2)
_diffrn_measured_fraction_theta_full 0.994
_diffrn_measured_fraction_theta_max 0.994
_diffrn_measurement_device_type 'Bruker SMART CCD APEX II'
_diffrn_measurement_method \w
_diffrn_radiation_monochromator graphite
_diffrn_radiation_source 'fine-focus sealed tube'
_diffrn_radiation_type MoK\a
_diffrn_radiation_wavelength 0.71073
_diffrn_reflns_av_R_equivalents 0.0124
_diffrn_reflns_av_sigmaI/netI 0.0156
_diffrn_reflns_limit_h_max 8
_diffrn_reflns_limit_h_min -8
_diffrn_reflns_limit_k_max 8
_diffrn_reflns_limit_k_min -8
_diffrn_reflns_limit_l_max 13
_diffrn_reflns_limit_l_min -13
_diffrn_reflns_number 4061
_diffrn_reflns_theta_full 26.09
_diffrn_reflns_theta_max 26.09
_diffrn_reflns_theta_min 3.04
_exptl_absorpt_coefficient_mu 1.225
_exptl_absorpt_correction_T_max 0.750
_exptl_absorpt_correction_T_min 0.635
_exptl_absorpt_correction_type multi-scan
_exptl_absorpt_process_details '(SADABS; Bruker, 2002)'
_exptl_crystal_colour 'aquamarine blue'
_exptl_crystal_density_diffrn 1.817
_exptl_crystal_density_method 'not measured'
_exptl_crystal_description block
_exptl_crystal_F_000 267
_exptl_crystal_size_max 0.43
_exptl_crystal_size_mid 0.32
_exptl_crystal_size_min 0.24
_refine_diff_density_max 0.252
_refine_diff_density_min -0.464
_refine_ls_extinction_method none
_refine_ls_goodness_of_fit_ref 1.001
_refine_ls_hydrogen_treatment constr
_refine_ls_matrix_type full
_refine_ls_number_parameters 151
_refine_ls_number_reflns 1887
_refine_ls_number_restraints 0
_refine_ls_restrained_S_all 1.001
_refine_ls_R_factor_all 0.0259
_refine_ls_R_factor_gt 0.0250
_refine_ls_shift/su_max 0.000
_refine_ls_shift/su_mean 0.000
_refine_ls_structure_factor_coef Fsqd
_refine_ls_weighting_details 'calc w=1/[\s^2^(Fo^2^)+(0.0362P)^2^+0.3522P] where P=(Fo^2^+2Fc^2^)/3'
_refine_ls_weighting_scheme calc
_refine_ls_wR_factor_gt 0.0667
_refine_ls_wR_factor_ref 0.0673
_reflns_number_gt 1822
_reflns_number_total 1887
_reflns_threshold_expression I>2\s(I)
_cod_data_source_file hb2355.cif
_cod_data_source_block I
_cod_depositor_comments
;
The following automatic conversions were performed:

'_atom_sites_solution_hydrogens' value 'difmap and geom' was changed
to 'mixed'.

Automatic conversion script
Id: cif_fix_values 6452 2018-10-05 10:23:21Z andrius 
;
_cod_database_code 2213345

loop_
_symmetry_equiv_pos_as_xyz
'x, y, z'
'-x, -y, -z'

loop_
_atom_site_type_symbol
_atom_site_label
_atom_site_fract_x
_atom_site_fract_y
_atom_site_fract_z
_atom_site_U_iso_or_equiv
_atom_site_adp_type
_atom_site_calc_flag
_atom_site_refinement_flags
_atom_site_occupancy
Cu Cu 0.5000 0.5000 0.5000 0.02653(11) Uani d S 1
O O1 0.45175(19) 0.5222(2) 0.68074(12) 0.0307(3) Uani d . 1
O O2 0.77472(18) 0.3627(2) 0.52514(12) 0.0285(3) Uani d . 1
O O3 0.6141(2) 0.4445(2) 0.84317(12) 0.0348(3) Uani d . 1
O O4 0.94742(19) 0.2818(2) 0.68471(13) 0.0343(3) Uani d . 1
O O5 -0.4341(2) 0.9738(2) 0.76881(13) 0.0351(3) Uani d . 1
O OW1 0.3523(2) 0.1789(2) 0.57731(13) 0.0358(3) Uani d . 1
H HW1 0.4074 0.1062 0.6361 0.043 Uiso d R 1
H HW2 0.2355 0.2024 0.6116 0.043 Uiso d R 1
N N1 0.0745(2) 0.7147(2) 1.03957(15) 0.0301(3) Uani d . 1
H H1 0.1403 0.6798 1.1011 0.036 Uiso calc R 1
N N2 -0.1707(3) 0.8455(3) 0.62584(15) 0.0333(4) Uani d . 1
H HN1 -0.2376 0.8773 0.5648 0.040 Uiso calc R 1
H HN2 -0.0470 0.7857 0.6117 0.040 Uiso calc R 1
C C1 0.6056(3) 0.4476(3) 0.73055(16) 0.0242(3) Uani d . 1
C C2 0.7954(3) 0.3550(3) 0.63944(16) 0.0237(3) Uani d . 1
C C5 -0.1300(3) 0.7562(3) 1.07003(18) 0.0342(4) Uani d . 1
H H5 -0.1992 0.7461 1.1567 0.041 Uiso calc R 1
C C6 -0.2377(3) 0.8136(3) 0.97335(18) 0.0304(4) Uani d . 1
H H6 -0.3800 0.8434 0.9941 0.036 Uiso calc R 1
C C7 -0.1332(3) 0.8269(2) 0.84455(16) 0.0226(3) Uani d . 1
C C8 0.0786(3) 0.7824(3) 0.81641(18) 0.0306(4) Uani d . 1
H H8 0.1518 0.7909 0.7306 0.037 Uiso calc R 1
C C9 0.1795(3) 0.7255(3) 0.9168(2) 0.0334(4) Uani d . 1
H H9 0.3218 0.6945 0.8990 0.040 Uiso calc R 1
C C10 -0.2580(3) 0.8886(3) 0.74106(17) 0.0248(4) Uani d . 1

loop_
_atom_site_aniso_label
_atom_site_aniso_U_11
_atom_site_aniso_U_22
_atom_site_aniso_U_33
_atom_site_aniso_U_12
_atom_site_aniso_U_13
_atom_site_aniso_U_23
Cu 0.02067(16) 0.04032(19) 0.01783(16) 0.00801(12) -0.00852(11) -0.00892(12)
O1 0.0230(6) 0.0465(8) 0.0214(6) 0.0092(5) -0.0085(5) -0.0109(5)
O2 0.0226(6) 0.0400(7) 0.0208(6) 0.0065(5) -0.0071(5) -0.0080(5)
O3 0.0297(7) 0.0535(9) 0.0215(6) 0.0061(6) -0.0111(5) -0.0110(6)
O4 0.0214(6) 0.0508(8) 0.0283(7) 0.0059(6) -0.0108(5) -0.0062(6)
O5 0.0260(7) 0.0474(8) 0.0300(7) 0.0074(6) -0.0126(5) -0.0064(6)
OW1 0.0277(7) 0.0512(8) 0.0266(7) 0.0066(6) -0.0097(5) -0.0092(6)
N1 0.0345(8) 0.0325(8) 0.0280(8) -0.0016(6) -0.0192(7) -0.0037(6)
N2 0.0325(8) 0.0459(9) 0.0237(8) 0.0029(7) -0.0131(6) -0.0099(7)
C1 0.0210(8) 0.0311(9) 0.0198(8) -0.0007(7) -0.0061(6) -0.0043(7)
C2 0.0207(8) 0.0282(8) 0.0206(8) -0.0005(6) -0.0059(6) -0.0027(6)
C5 0.0364(10) 0.0461(11) 0.0208(9) -0.0061(9) -0.0078(8) -0.0062(8)
C6 0.0232(8) 0.0426(10) 0.0244(9) -0.0003(8) -0.0063(7) -0.0072(8)
C7 0.0242(8) 0.0220(8) 0.0223(8) 0.0001(6) -0.0085(7) -0.0047(6)
C8 0.0253(9) 0.0412(10) 0.0240(9) 0.0016(7) -0.0058(7) -0.0086(8)
C9 0.0235(9) 0.0414(11) 0.0366(10) 0.0032(8) -0.0130(8) -0.0096(8)
C10 0.0252(8) 0.0269(8) 0.0227(8) -0.0018(7) -0.0094(7) -0.0023(7)

loop_
_atom_type_symbol
_atom_type_description
_atom_type_scat_dispersion_real
_atom_type_scat_dispersion_imag
_atom_type_scat_source
Cu Cu 0.3201 1.2651 'International Tables Vol C Tables 4.2.6.8 and 6.1.1.4'
O O 0.0106 0.0060 'International Tables Vol C Tables 4.2.6.8 and 6.1.1.4'
N N 0.0061 0.0033 'International Tables Vol C Tables 4.2.6.8 and 6.1.1.4'
C C 0.0033 0.0016 'International Tables Vol C Tables 4.2.6.8 and 6.1.1.4'
H H 0.0000 0.0000 'International Tables Vol C Tables 4.2.6.8 and 6.1.1.4'

loop_
_geom_angle_atom_site_label_1
_geom_angle_atom_site_label_2
_geom_angle_atom_site_label_3
_geom_angle_site_symmetry_1
_geom_angle_site_symmetry_3
_geom_angle
_geom_angle_publ_flag
O1 Cu O1 . 2_666 180.0 n
O1 Cu O2 . . 84.67(5) n
O1 Cu O2 2_666 . 95.33(5) n
O1 Cu O2 . 2_666 95.33(5) n
O1 Cu O2 2_666 2_666 84.67(5) n
O2 Cu O2 . 2_666 180.0 n
O1 Cu OW1 . 2_666 91.69(5) n
O1 Cu OW1 2_666 2_666 88.31(5) n
O2 Cu OW1 . 2_666 88.84(5) n
O2 Cu OW1 2_666 2_666 91.16(5) n
O1 Cu OW1 . . 88.31(5) n
O1 Cu OW1 2_666 . 91.69(5) n
O2 Cu OW1 . . 91.16(5) n
O2 Cu OW1 2_666 . 88.84(5) n
OW1 Cu OW1 2_666 . 180.0 n
C1 O1 Cu . . 112.74(11) n
C2 O2 Cu . . 111.40(11) n
Cu OW1 HW1 . . 109.8 n
Cu OW1 HW2 . . 107.9 n
HW1 OW1 HW2 . . 105.0 n
C9 N1 C5 . . 122.03(16) n
C9 N1 H1 . . 119.0 n
C5 N1 H1 . . 119.0 n
C10 N2 HN1 . . 120.0 n
C10 N2 HN2 . . 120.0 n
HN1 N2 HN2 . . 120.0 n
O3 C1 O1 . . 125.24(16) n
O3 C1 C2 . . 119.00(15) n
O1 C1 C2 . . 115.76(14) n
O4 C2 O2 . . 127.19(16) n
O4 C2 C1 . . 117.39(15) n
O2 C2 C1 . . 115.41(14) n
N1 C5 C6 . . 119.92(17) n
N1 C5 H5 . . 120.0 n
C6 C5 H5 . . 120.0 n
C5 C6 C7 . . 119.57(17) n
C5 C6 H6 . . 120.2 n
C7 C6 H6 . . 120.2 n
C8 C7 C6 . . 119.02(16) n
C8 C7 C10 . . 123.09(16) n
C6 C7 C10 . . 117.89(15) n
C9 C8 C7 . . 119.18(17) n
C9 C8 H8 . . 120.4 n
C7 C8 H8 . . 120.4 n
N1 C9 C8 . . 120.27(17) n
N1 C9 H9 . . 119.9 n
C8 C9 H9 . . 119.9 n
O5 C10 N2 . . 123.88(16) n
O5 C10 C7 . . 118.68(15) n
N2 C10 C7 . . 117.44(15) n

loop_
_geom_bond_atom_site_label_1
_geom_bond_atom_site_label_2
_geom_bond_site_symmetry_2
_geom_bond_distance
_geom_bond_publ_flag
Cu O1 . 1.9428(13) y
Cu O1 2_666 1.9428(13) n
Cu O2 . 1.9873(13) y
Cu O2 2_666 1.9873(13) n
Cu OW1 2_666 2.4872(16) n
Cu OW1 . 2.4872(16) y
O1 C1 . 1.268(2) n
O2 C2 . 1.271(2) n
O3 C1 . 1.233(2) n
O4 C2 . 1.230(2) n
O5 C10 . 1.230(2) n
OW1 HW1 . 0.8369 n
OW1 HW2 . 0.7908 n
N1 C9 . 1.332(3) n
N1 C5 . 1.336(3) n
N1 H1 . 0.8600 n
N2 C10 . 1.319(2) n
N2 HN1 . 0.8600 n
N2 HN2 . 0.8600 n
C1 C2 . 1.551(2) n
C5 C6 . 1.371(3) n
C5 H5 . 0.9300 n
C6 C7 . 1.386(2) n
C6 H6 . 0.9300 n
C7 C8 . 1.384(3) n
C7 C10 . 1.511(2) n
C8 C9 . 1.374(3) n
C8 H8 . 0.9300 n
C9 H9 . 0.9300 n

loop_
_geom_hbond_atom_site_label_D
_geom_hbond_atom_site_label_H
_geom_hbond_atom_site_label_A
_geom_hbond_site_symmetry_A
_geom_hbond_distance_DH
_geom_hbond_distance_HA
_geom_hbond_distance_DA
_geom_hbond_angle_DHA
OW1 HW1 O5 1_645 0.84 1.97 2.7959(19) 170
OW1 HW2 O4 1_455 0.79 1.94 2.733(2) 175
N1 H1 O3 2_667 0.86 1.91 2.675(2) 148
N1 H1 O4 2_667 0.86 2.31 2.963(2) 132
N2 HN1 OW1 2_566 0.86 2.04 2.837(2) 154
N2 HN2 O2 2_666 0.86 2.31 3.078(2) 149

loop_
_geom_torsion_atom_site_label_1
_geom_torsion_atom_site_label_2
_geom_torsion_atom_site_label_3
_geom_torsion_atom_site_label_4
_geom_torsion_site_symmetry_1
_geom_torsion
_geom_torsion_publ_flag
O2 Cu O1 C1 . 0.85(13) n
O2 Cu O1 C1 2_666 -179.15(13) n
OW1 Cu O1 C1 2_666 -87.83(13) n
OW1 Cu O1 C1 . 92.17(13) n
O1 Cu O2 C2 . -1.19(12) n
O1 Cu O2 C2 2_666 178.81(12) n
OW1 Cu O2 C2 2_666 90.62(12) n
OW1 Cu O2 C2 . -89.38(12) n
Cu O1 C1 O3 . 179.39(15) n
Cu O1 C1 C2 . -0.41(19) n
Cu O2 C2 O4 . -179.26(16) n
Cu O2 C2 C1 . 1.25(18) n
O3 C1 C2 O4 . 0.0(3) n
O1 C1 C2 O4 . 179.85(16) n
O3 C1 C2 O2 . 179.58(16) n
O1 C1 C2 O2 . -0.6(2) n
C9 N1 C5 C6 . -0.6(3) n
N1 C5 C6 C7 . 0.4(3) n
C5 C6 C7 C8 . -0.2(3) n
C5 C6 C7 C10 . 179.36(17) n
C6 C7 C8 C9 . 0.2(3) n
C10 C7 C8 C9 . -179.34(17) n
C5 N1 C9 C8 . 0.6(3) n
C7 C8 C9 N1 . -0.4(3) n
C8 C7 C10 O5 . -161.49(18) n
C6 C7 C10 O5 . 18.9(3) n
C8 C7 C10 N2 . 19.1(3) n
C6 C7 C10 N2 . -160.47(17) n
